data_7227628
loop_
_publ_author_name
'Crennel, Susan J.'
'Cheetham, Anthony K.'
'Kaduk, James, A.'
'Jarman, Richard H.'

_publ_section_title
;
 Isomorphous substitution in non-linear optical KTiOPO4: powder
 diffraction studies of K0.5Rb0.5SnOPO4, K0.5Na0.5Ti0.5Sn0.5OPO4,
 Na0.5Rb0.5Ti0.5Sn0.5OPO4 and K0.5Rb0.5Ti0.5Sn0.5OPO4
;
_journal_name_full 'Journal of Materials Chemistry'
_journal_page_first 785
_journal_page_last 792
_journal_paper_doi 10.1039/JM9920200785
_journal_volume 2
_journal_year 1992
_chemical_formula_sum 'K0.5 O5 P Rb0.5 Sn0.5 Ti0.5'
_chemical_formula_weight 256.542
_space_group_IT_number 33
_symmetry_cell_setting orthorhombic
_symmetry_Int_Tables_number 33
_symmetry_space_group_name_Hall 'P -2ac -2n'
_symmetry_space_group_name_H-M 'P n 21 a'
_cell_angle_alpha 90.
_cell_angle_beta 90.
_cell_angle_gamma 90.
_cell_formula_units_Z 8
_cell_length_a 13.0440(5)
_cell_length_b 10.6304(4)
_cell_length_c 6.4961(3)
_cell_volume 900.77(6)
_diffrn_ambient_temperature 293
_diffrn_radiation_probe x-ray
_diffrn_radiation_type CuK\a
_diffrn_radiation_wavelength 1.54184
_exptl_crystal_density_diffrn 3.783
_pd_proc_ls_prof_R_factor 0.0814
_pd_proc_ls_prof_wR_expected 0.1227
_pd_proc_ls_prof_wR_factor 0.1090
_refine_ls_R_Fsqd_factor 0.0747
_cod_data_source_file J-Mater-Chem-1992-2-785-792-4.cif
_cod_data_source_block 4
_cod_depositor_comments
;
Joint Rietveld analysis of time-of-flight neutron and
X-ray posder diffraction data
Neutron R values from 3 data banks:
Rp = 0.0331; Rwp = 0.0491; RF = 0.0477; Rexp = 0.0178
Rp = 0.0339; Rwp = 0.0492; RF = 0.02292 Rexp = 0.0171
Rp = 0.0386; Rwp = 0.0587; RF = 0.0254; Rexp = 0.0291
;
_cod_original_cell_volume 900.8(1)
_cod_database_code 7227628

loop_
_symmetry_equiv_pos_site_id
_symmetry_equiv_pos_as_xyz
1 x,y,z
2 -x,1/2+y,-z
3 1/2-x,1/2+y,1/2+z
4 1/2+x,y,1/2-z

loop_
_atom_site_label
_atom_site_type_symbol
_atom_site_thermal_displace_type
_atom_site_fract_x
_atom_site_fract_y
_atom_site_fract_z
_atom_site_occupancy
_atom_site_U_iso_or_equiv
_atom_site_calc_flag
_atom_site_refinement_flags
_atom_site_disorder_assembly
_atom_site_disorder_group
Sn2 Sn Uiso 0.2499(6) 0.2573(9) 0.2495(11) 0.661(3) 0.0002(1) . . . .
Sn1 Sn Uiso 0.3732(4) 0.0048(11) 0.4953(15) 0.339(3) 0.0002(1) . . . .
Ti1 Ti Uiso 0.3732(4) 0.0048(11) 0.4953(15) 0.661(3) 0.0002(1) . . . .
P1 P Uiso 0.4970(4) 0.2636(6) 0.3387(4) 1.000 0.0048(1) . . . .
P2 P Uiso 0.1804(2) 0.5104(9) 0.4980(10) 1.000 0.0048(1) . . . .
O1 O Uiso 0.4803(3) 0.14790 0.4770(10) 1.000 0.0090(2) . . . .
O2 O Uiso 0.5081(5) 0.3828(4) 0.4725(9) 1.000 0.0090(2) . . . .
O3 O Uiso 0.4008(3) 0.2766(7) 0.2014(8) 1.000 0.0090(2) . . . .
O4 O Uiso 0.5893(3) 0.2363(7) 0.1936(8) 1.000 0.0090(2) . . . .
O5 O Uiso 0.1089(6) 0.5368(7) 0.3132(10) 1.000 0.0090(2) . . . .
O6 O Uiso 0.1123(5) 0.4838(7) 0.6887(10) 1.000 0.0090(2) . . . .
O7 O Uiso 0.2478(4) 0.6260(8) 0.5362(10) 1.000 0.0090(2) . . . .
O8 O Uiso 0.2522(4) 0.3981(7) 0.4649(10) 1.000 0.0090(2) . . . .
O9 O Uiso 0.2292(4) 0.6367(7) -0.0240(9) 1.000 0.0090(2) . . . .
O10 O Uiso 0.2194(4) 0.3796(7) 0.0394(9) 1.000 0.0090(2) . . . .
Ti2 Ti Uiso 0.2499(6) 0.2573(9) 0.2495(11) 0.339(3) 0.0002(1) . . . .
Rb2 Rb Uiso 0.1078(3) 0.0774(6) 0.6919(7) 0.770(10) 0.0264(8) . . . .
Rb1 Rb Uiso 0.3812(5) 0.3150(7) 0.7813(9) 0.230(10) 0.0264(8) . . . .
K1 K Uiso 0.3812(5) 0.3150(7) 0.7813(9) 0.770(10) 0.0264(8) . . . .
K2 K Uiso 0.1078(3) 0.0774(6) 0.6919(7) 0.230(10) 0.0264(8) . . . .

loop_
_geom_angle_atom_site_label_1
_geom_angle_atom_site_label_2
_geom_angle_atom_site_label_3
_geom_angle
_geom_angle_site_symmetry_1
_geom_angle_site_symmetry_2
_geom_angle_site_symmetry_3
_geom_angle_publ_flag
O1 Sn1 O2 87.8(3) . . 2_646 yes
O1 Sn1 O6 87.8(4) . . 3_544 yes
O1 Sn1 O5 82.1(4) . . 3_545 yes
O1 Sn1 O9 86.0(5) . . 3_545 yes
O1 Sn1 O10 174.2(6) . . 3_545 yes
O2 Sn1 O6 87.7(4) 2_646 . 3_544 yes
O2 Sn1 O5 85.3(4) 2_646 . 3_545 yes
O2 Sn1 O9 173.2(6) 2_646 . 3_545 yes
O2 Sn1 O10 91.3(6) 2_646 . 3_545 yes
O5 Sn1 O6 167.9(4) 3_545 . 3_544 yes
O6 Sn1 O9 94.6(5) 3_544 . 3_545 yes
O6 Sn1 O10 97.9(5) 3_544 . 3_545 yes
O5 Sn1 O9 91.3(5) 3_545 . 3_545 yes
O5 Sn1 O10 92.1(5) 3_545 . 3_545 yes
O9 Sn1 O10 94.7(4) 3_545 . 3_545 yes
O3 Sn2 O8 91.0(4) . . . yes
O3 Sn2 O10 91.3(4) . . . yes
O3 Sn2 O7 87.0(4) . . 3_544 yes
O3 Sn2 O9 92.7(4) . . 3_545 yes
O3 Sn2 O4 179.0(5) . . 4_455 yes
O8 Sn2 O10 89.7(5) . . . yes
O7 Sn2 O8 177.6(5) 3_544 . . yes
O8 Sn2 O9 87.9(4) . . 3_545 yes
O4 Sn2 O8 88.4(4) 4_455 . . yes
O7 Sn2 O10 89.0(4) 3_544 . . yes
O9 Sn2 O10 175.3(5) 3_545 . . yes
O4 Sn2 O10 89.5(4) 4_455 . . yes
O7 Sn2 O9 93.6(5) 3_544 . 3_545 yes
O4 Sn2 O7 93.6(4) 4_455 . 3_544 yes
O4 Sn2 O9 86.5(4) 4_455 . 3_545 yes
O1 Ti1 O2 87.8(3) . . 2_646 yes
O1 Ti1 O6 87.8(4) . . 3_544 yes
O1 Ti1 O5 82.1(4) . . 3_545 yes
O1 Ti1 O9 86.0(5) . . 3_545 yes
O1 Ti1 O10 174.2(6) . . 3_545 yes
O2 Ti1 O6 87.7(4) 2_646 . 3_544 yes
O2 Ti1 O5 85.3(4) 2_646 . 3_545 yes
O2 Ti1 O9 173.2(6) 2_646 . 3_545 yes
O2 Ti1 O10 91.3(6) 2_646 . 3_545 yes
O5 Ti1 O6 167.9(4) 3_545 . 3_544 yes
O6 Ti1 O9 94.6(5) 3_544 . 3_545 yes
O6 Ti1 O10 97.9(5) 3_544 . 3_545 yes
O5 Ti1 O9 91.3(5) 3_545 . 3_545 yes
O5 Ti1 O10 92.1(5) 3_545 . 3_545 yes
O9 Ti1 O10 94.7(4) 3_545 . 3_545 yes
O8 Ti2 O9 87.9(4) . . 3_545 yes
O4 Ti2 O8 88.4(4) 4_455 . . yes
O7 Ti2 O10 89.0(4) 3_544 . . yes
O9 Ti2 O10 175.3(5) 3_545 . . yes
O4 Ti2 O10 89.5(4) 4_455 . . yes
O7 Ti2 O9 93.6(5) 3_544 . 3_545 yes
O4 Ti2 O7 93.6(4) 4_455 . 3_544 yes
O4 Ti2 O9 86.5(4) 4_455 . 3_545 yes
O7 Ti2 O8 177.6(5) 3_544 . . yes
O3 Ti2 O8 91.0(4) . . . yes
O3 Ti2 O10 91.3(4) . . . yes
O3 Ti2 O7 87.0(4) . . 3_544 yes
O3 Ti2 O9 92.7(4) . . 3_545 yes
O3 Ti2 O4 179.0(5) . . 4_455 yes
O8 Ti2 O10 89.7(5) . . . yes
O1 P1 O4 108.3(5) . . . yes
O1 P1 O2 109.9(3) . . . yes
O1 P1 O3 107.1(4) . . . yes
O3 P1 O4 107.2(3) . . . yes
O2 P1 O3 109.1(5) . . . yes
O2 P1 O4 114.9(5) . . . yes
O5 P2 O8 113.7(6) . . . yes
O5 P2 O6 107.9(4) . . . yes
O5 P2 O7 109.1(7) . . . yes
O6 P2 O7 110.2(6) . . . yes
O6 P2 O8 108.7(6) . . . yes
O7 P2 O8 107.3(4) . . . yes
Sn1 O1 P1 135.8(4) . . . yes
Ti1 O1 P1 135.8(4) . . . yes
Sn1 O2 P1 130.8(5) 2_656 . . yes
Sn2 O3 P1 134.3(4) . . . yes
Ti2 O3 P1 134.3(4) . . . yes
Sn2 O4 P1 129.3(4) 4_555 . . yes
Sn1 O5 P2 131.7(5) 3_554 . . yes
Sn1 O6 P2 135.8(5) 3_555 . . yes
Sn2 O7 P2 133.8(5) 3_555 . . yes
Sn2 O8 P2 131.0(5) . . . yes
Ti2 O8 P2 131.0(5) . . . yes
Sn1 O10 Ti2 137.9(5) 3_554 . . yes

loop_
_geom_bond_atom_site_label_1
_geom_bond_atom_site_label_2
_geom_bond_distance
_geom_bond_site_symmetry_1
_geom_bond_site_symmetry_2
_geom_bond_publ_flag
Sn1 O2 2.031(10) . 2_646 yes
Sn1 O6 2.013(12) . 3_544 yes
Sn1 O5 2.106(12) . 3_545 yes
Sn1 O9 1.941(11) . 3_545 yes
Sn1 O10 1.820(11) . 3_545 yes
Sn1 O1 2.069(10) . . yes
Sn2 O4 2.139(9) . 4_455 yes
Sn2 O3 2.004(9) . . yes
Sn2 O8 2.049(11) . . yes
Sn2 O10 1.927(11) . . yes
Sn2 O7 1.967(11) . 3_544 yes
Sn2 O9 1.971(11) . 3_545 yes
Ti1 O1 2.069(10) . . yes
Ti1 O2 2.031(10) . 2_646 yes
Ti1 O6 2.013(12) . 3_544 yes
Ti1 O5 2.106(12) . 3_545 yes
Ti1 O9 1.941(11) . 3_545 yes
Ti1 O10 1.820(11) . 3_545 yes
Ti2 O10 1.927(11) . . yes
Ti2 O3 2.004(9) . . yes
Ti2 O8 2.049(11) . . yes
Ti2 O4 2.139(9) . 4_455 yes
Ti2 O7 1.967(11) . 3_544 yes
Ti2 O9 1.971(11) . 3_545 yes
P1 O1 1.539(7) . . yes
P1 O4 1.556(6) . . yes
P1 O2 1.543(7) . . yes
P1 O3 1.546(6) . . yes
P2 O8 1.533(10) . . yes
P2 O5 1.546(9) . . yes
P2 O6 1.550(9) . . yes
P2 O7 1.531(11) . . yes

loop_
_geom_torsion_atom_site_label_1
_geom_torsion_atom_site_label_2
_geom_torsion_atom_site_label_3
_geom_torsion_atom_site_label_4
_geom_torsion
_geom_torsion_site_symmetry_1
_geom_torsion_site_symmetry_2
_geom_torsion_site_symmetry_3
_geom_torsion_site_symmetry_4
_geom_torsion_publ_flag
O8 Sn2 O3 P1 60.5(8) . . . . no
O10 Sn2 O3 P1 150.1(7) . . . . no
O7 Sn2 O3 P1 -120.9(7) 3_544 . . . no
O9 Sn2 O3 P1 -27.5(9) 3_545 . . . no
O3 Sn2 O8 P2 134.7(6) . . . . no
O10 Sn2 O8 P2 43.4(7) . . . . no
O9 Sn2 O8 P2 -132.6(6) 3_545 . . . no
O4 Sn2 O8 P2 -46.1(7) 4_455 . . . no
O3 Sn2 O7 P2 49.2(8) . . 3_544 3_544 no
O10 Sn2 O7 P2 140.6(7) . . 3_544 3_544 no
O3 Sn2 O9 Ti1 -38.1(7) . . 3_545 . no
O8 Sn2 O9 Ti1 -129.0(6) . . 3_545 . no
O7 Sn2 O9 Ti1 49.1(7) 3_544 . 3_545 . no
O4 Sn2 O9 Ti1 142.5(6) 4_455 . 3_545 . no
O8 Sn2 O4 P1 113.3(6) . . 4_455 4_455 no
O10 Sn2 O4 P1 23.7(8) . . 4_455 4_455 no
O2 Ti1 O1 P1 134.8(5) 2_646 . . . no
O6 Ti1 O1 P1 47.1(7) 3_544 . . . no
O5 Ti1 O1 P1 -139.7(5) 3_545 . . . no
O9 Ti1 O1 P1 -47.8(7) 3_545 . . . no
O1 Ti1 O2 P1 142.3(5) . . 2_646 2_646 no
O1 Ti1 O6 P2 -109.7(8) . . 3_544 3_544 no
O1 Ti1 O5 P2 156.3(7) . . 3_545 3_545 no
O1 Ti1 O9 Sn2 60.8(7) . . 3_545 . no
O6 Ti1 O9 Sn2 -26.7(7) 3_544 . 3_545 . no
O5 Ti1 O9 Sn2 142.8(6) 3_545 . 3_545 . no
O10 Ti1 O9 Sn2 -125.0(6) 3_545 . 3_545 . no
O2 P1 O1 Ti1 126.6(6) . . . . no
O3 P1 O1 Ti1 8.1(7) . . . . no
O4 P1 O1 Ti1 -107.1(6) . . . . no
O1 P1 O3 Sn2 40.9(9) . . . . no
O2 P1 O3 Sn2 -78.0(8) . . . . no
O4 P1 O3 Sn2 156.9(7) . . . . no
O1 P1 O4 Sn2 -83.9(7) . . . 4_555 no
O2 P1 O4 Sn2 39.4(8) . . . 4_555 no
O3 P1 O4 Sn2 160.9(6) . . . 4_555 no
O5 P2 O7 Sn2 107.2(7) . . . 3_555 no
O6 P2 O7 Sn2 -11.2(9) . . . 3_555 no
O8 P2 O7 Sn2 -129.3(7) . . . 3_555 no
O5 P2 O8 Sn2 -14.5(9) . . . . no
O6 P2 O8 Sn2 105.7(7) . . . . no
O7 P2 O8 Sn2 -135.1(6) . . . . no
